data_4116830
loop_
_publ_author_name
'Renee L. DesJarlais'
'Dennis S. Yamashita'
'Hye-Ja Oh'
'Irene N. Uzinskas'
'Karl F. Erhard'
'Andrew C. Allen'
'R. Curtis Haltiwanger'
'Baoguang Zhao'
'Ward W. Smith'
'Sherin S. Abdel-Meguid'
'Karla D'Alessio'
'Cheryl A. Janson'
'Michael S. McQueney'
'Thaddeus A. Tomaszek'
'Mark A. Levy'
'Daniel F. Veber'

_publ_section_title
;
 Use of X-ray Co-crystal Structures and Molecular Modeling To Design
 Potent and Selective Non-peptide Inhibitors of Cathepsin K
;
_journal_name_full 'Journal of the American Chemical Society'
_journal_page_first 9114
_journal_page_last 9115
_journal_paper_doi 10.1021/ja981171v
_journal_volume 120
_journal_year 1998
_chemical_formula_sum 'C26 H30 Br N O2'
_chemical_formula_weight 468.42
_chemical_name_common
;
p-bromophenethylene salt of 2-(3-biphenyl)-4-methyl-valeric acid
;
_chemical_name_systematic
; 
 ? 
;
_space_group_IT_number 4
_symmetry_cell_setting monoclinic
_symmetry_space_group_name_Hall 'P 2yb'
_symmetry_space_group_name_H-M 'P 1 21 1'
_atom_sites_solution_hydrogens geom
_atom_sites_solution_primary direct
_atom_sites_solution_secondary difmap
_audit_creation_method SHELXL
_cell_angle_alpha 90.00
_cell_angle_beta 113.41(7)
_cell_angle_gamma 90.00
_cell_formula_units_Z 2
_cell_length_a 14.337(7)
_cell_length_b 6.477(3)
_cell_length_c 14.386(6)
_cell_measurement_temperature 293(2)
_cell_volume 1225.9(12)
_computing_cell_refinement MADNES
_computing_data_collection MADNES
_computing_data_reduction MADNES
_computing_molecular_graphics 'SHELXTL - XP'
_computing_publication_material 'SHELXTL - CIFTAB'
_computing_structure_refinement 'SHELXTL - XL'
_computing_structure_solution 'SHELXTL - XS'
_diffrn_ambient_temperature 293(2)
_diffrn_measurement_device 'Enraf Nonius FAST Area detector'
_diffrn_measurement_method '0.2 degree increments in phi'
_diffrn_radiation_monochromator graphite
_diffrn_radiation_source 'rotating anode'
_diffrn_radiation_type MoK\a
_diffrn_radiation_wavelength 0.71073
_diffrn_reflns_av_R_equivalents 0.1081
_diffrn_reflns_av_sigmaI/netI 0.0747
_diffrn_reflns_limit_h_max 15
_diffrn_reflns_limit_h_min -15
_diffrn_reflns_limit_k_max 7
_diffrn_reflns_limit_k_min -6
_diffrn_reflns_limit_l_max 15
_diffrn_reflns_limit_l_min -15
_diffrn_reflns_number 8964
_diffrn_reflns_theta_max 22.70
_diffrn_reflns_theta_min 2.58
_exptl_absorpt_coefficient_mu 1.697
_exptl_absorpt_correction_type none
_exptl_crystal_colour 'clear colorless'
_exptl_crystal_density_diffrn 1.269
_exptl_crystal_description needles
_exptl_crystal_F_000 488
_exptl_crystal_size_max 0.80
_exptl_crystal_size_mid 0.06
_exptl_crystal_size_min 0.04
_refine_diff_density_max 0.700
_refine_diff_density_min -0.570
_refine_diff_density_rms 0.082
_refine_ls_abs_structure_details 'Flack H D (1983), Acta Cryst. A39, 876-881'
_refine_ls_abs_structure_Flack -0.02(2)
_refine_ls_extinction_coef 0.0506(46)
_refine_ls_extinction_expression Fc^*^=kFc[1+0.001xFc^2^\l^3^/sin(2\q)]^-1/4^
_refine_ls_extinction_method SHELXL
_refine_ls_goodness_of_fit_all 1.077
_refine_ls_goodness_of_fit_obs 1.062
_refine_ls_hydrogen_treatment mixed
_refine_ls_matrix_type full
_refine_ls_number_parameters 284
_refine_ls_number_reflns 3171
_refine_ls_number_restraints 10
_refine_ls_restrained_S_all 1.078
_refine_ls_restrained_S_obs 1.059
_refine_ls_R_factor_all 0.0799
_refine_ls_R_factor_obs 0.0641
_refine_ls_shift/esd_max 0.000
_refine_ls_shift/esd_mean 0.000
_refine_ls_structure_factor_coef Fsqd
_refine_ls_weighting_details 'w=1/[\s^2^(Fo^2^)+(0.0553P)^2^+2.7238P] where P=(Fo^2^+2Fc^2^)/3'
_refine_ls_weighting_scheme calc
_refine_ls_wR_factor_all 0.1606
_refine_ls_wR_factor_obs 0.1436
_reflns_number_observed 2662
_reflns_number_total 3172
_reflns_observed_criterion >2sigma(I)
_cod_data_source_file ja981171v.cif
_cod_data_source_block x1671a1
_cod_depositor_comments
;
The following automatic conversions were performed:

'_refine_ls_weighting_scheme' value 'calc
w=1/[\s^2^(Fo^2^)+(0.0553P)^2^+2.7238P] where P=(Fo^2^+2Fc^2^)/3' was
changed to 'calc'. New tag '_refine_ls_weighting_details' was
created. The value of the new tag was set to
'w=1/[\s^2^(Fo^2^)+(0.0553P)^2^+2.7238P] where P=(Fo^2^+2Fc^2^)/3'.

Automatic conversion script
Id: cif_fix_values 3143 2015-03-26 13:38:13Z robertas 
;
_cod_original_cell_volume 1225.9(10)
_cod_database_code 4116830

loop_
_symmetry_equiv_pos_as_xyz
'x, y, z'
'-x, y+1/2, -z'

loop_
_atom_site_aniso_label
_atom_site_aniso_U_11
_atom_site_aniso_U_22
_atom_site_aniso_U_33
_atom_site_aniso_U_23
_atom_site_aniso_U_13
_atom_site_aniso_U_12
Br1 0.1199(9) 0.0645(6) 0.0531(5) 0.0111(6) 0.0322(5) 0.0015(7)
O1 0.033(3) 0.039(3) 0.058(3) -0.010(2) 0.019(2) -0.003(2)
O2 0.039(3) 0.041(4) 0.052(3) 0.002(2) 0.016(2) -0.001(2)
N1 0.038(4) 0.035(4) 0.046(4) -0.004(3) 0.016(3) -0.003(3)
C1 0.042(4) 0.034(4) 0.047(4) 0.004(3) 0.020(3) 0.005(3)
C2 0.033(4) 0.039(5) 0.048(5) -0.002(3) 0.010(3) -0.003(3)
C3 0.050(5) 0.038(5) 0.066(5) 0.013(4) 0.029(4) 0.012(4)
C4 0.064(6) 0.044(5) 0.094(7) 0.007(5) 0.037(5) 0.017(4)
C5 0.052(4) 0.048(5) 0.072(5) -0.007(5) 0.039(4) 0.009(4)
C6 0.036(4) 0.037(4) 0.053(4) -0.002(3) 0.023(4) 0.002(3)
C7 0.038(4) 0.048(5) 0.048(4) -0.011(4) 0.019(3) 0.000(4)
C8 0.159(10) 0.087(9) 0.093(7) 0.026(7) 0.096(7) 0.056(8)
C9 0.167(12) 0.091(9) 0.098(8) 0.048(7) 0.085(9) 0.074(8)
C10 0.081(6) 0.089(8) 0.050(4) 0.010(6) 0.036(4) 0.004(6)
C11 0.145(11) 0.151(12) 0.089(8) 0.057(8) 0.086(8) 0.078(9)
C12 0.132(10) 0.145(11) 0.069(6) 0.039(7) 0.067(7) 0.083(9)
C13 0.028(4) 0.043(4) 0.042(4) 0.010(3) 0.013(3) -0.001(3)
C14 0.035(4) 0.039(5) 0.035(4) -0.002(3) 0.020(3) -0.002(3)
C15 0.034(4) 0.060(5) 0.041(4) 0.003(4) 0.012(3) -0.008(4)
C16 0.058(5) 0.116(8) 0.042(4) -0.008(5) 0.016(4) -0.012(5)
C17 0.249(21) 0.263(23) 0.068(8) 0.009(10) 0.070(10) -0.149(19)
C18 0.119(9) 0.155(11) 0.059(5) -0.028(11) 0.034(6) -0.059(12)
C19 0.036(4) 0.050(5) 0.046(4) -0.013(4) 0.020(3) -0.001(3)
C20 0.085(7) 0.036(5) 0.063(5) -0.015(4) 0.020(5) 0.013(5)
C21 0.066(5) 0.050(5) 0.036(4) -0.011(4) 0.017(4) -0.014(4)
C22 0.097(7) 0.049(5) 0.052(5) 0.008(4) 0.043(5) 0.006(5)
C23 0.067(6) 0.068(6) 0.072(5) -0.020(5) 0.047(5) -0.002(4)
C24 0.048(4) 0.041(4) 0.042(3) -0.007(4) 0.022(3) -0.017(4)
C25 0.047(5) 0.039(4) 0.050(4) 0.001(3) 0.023(4) -0.010(3)
C26 0.058(5) 0.044(5) 0.053(4) 0.004(4) 0.020(4) -0.002(4)

loop_
_atom_site_label
_atom_site_type_symbol
_atom_site_fract_x
_atom_site_fract_y
_atom_site_fract_z
_atom_site_U_iso_or_equiv
_atom_site_thermal_displace_type
_atom_site_occupancy
_atom_site_calc_flag
_atom_site_refinement_flags
Br1 Br 0.35132(8) 0.1885(2) 0.53612(6) 0.0799(5) Uani 1 d .
O1 O 0.6131(3) -1.0446(8) 1.0376(4) 0.0434(12) Uani 1 d .
O2 O 0.7121(4) -0.7600(8) 1.0775(4) 0.0446(13) Uani 1 d .
N1 N 0.5781(5) -0.4451(9) 0.9631(5) 0.0395(15) Uani 1 d D
H1A H 0.6089(40) -0.5380(72) 1.0074(33) 0.030(20) Uiso 1 d D
H1B H 0.5172(36) -0.4467(88) 0.9608(38) 0.102(39) Uiso 1 d D
H1C H 0.6030(39) -0.3312(76) 0.9925(34) 0.063(23) Uiso 1 d D
C1 C 0.8136(5) -1.0606(11) 0.9493(5) 0.040(2) Uani 1 d .
H1 H 0.7869(5) -0.9281(11) 0.9429(5) 0.048 Uiso 1 calc R
C2 C 0.8245(6) -1.1796(12) 1.0358(6) 0.042(2) Uani 1 d .
C3 C 0.8646(6) -1.3805(12) 1.0442(6) 0.049(2) Uani 1 d .
H3A H 0.8701(6) -1.4635(12) 1.0989(6) 0.059 Uiso 1 calc R
C4 C 0.8963(7) -1.4551(14) 0.9700(7) 0.066(2) Uani 1 d .
H4A H 0.9260(7) -1.5851(14) 0.9779(7) 0.079 Uiso 1 calc R
C5 C 0.8841(6) -1.3389(14) 0.8851(6) 0.053(2) Uani 1 d .
H5 H 0.9036(6) -1.3934(14) 0.8357(6) 0.064 Uiso 1 calc R
C6 C 0.8422(5) -1.1374(11) 0.8730(6) 0.040(2) Uani 1 d .
C7 C 0.8286(5) -1.0112(12) 0.7816(5) 0.043(2) Uani 1 d .
C8 C 0.7610(9) -0.8512(20) 0.7500(7) 0.099(4) Uani 1 d .
H8 H 0.7233(9) -0.8174(20) 0.7876(7) 0.118 Uiso 1 calc R
C9 C 0.7466(11) -0.7363(17) 0.6627(9) 0.108(5) Uani 1 d .
H9 H 0.7002(11) -0.6279(17) 0.6446(9) 0.130 Uiso 1 calc R
C10 C 0.7976(7) -0.7782(19) 0.6046(6) 0.070(3) Uani 1 d .
H10 H 0.7859(7) -0.7052(19) 0.5453(6) 0.084 Uiso 1 calc R
C11 C 0.8663(11) -0.9302(22) 0.6360(8) 0.116(5) Uani 1 d .
H11 H 0.9036(11) -0.9622(22) 0.5978(8) 0.139 Uiso 1 calc R
C12 C 0.8837(9) -1.0412(21) 0.7233(7) 0.107(5) Uani 1 d .
H12 H 0.9348(9) -1.1404(21) 0.7435(7) 0.128 Uiso 1 calc R
C13 C 0.7934(5) -1.0980(11) 1.1185(5) 0.038(2) Uani 1 d .
H13 H 0.7730(5) -1.2176(11) 1.1478(5) 0.046 Uiso 1 calc R
C14 C 0.6993(5) -0.9533(11) 1.0747(5) 0.035(2) Uani 1 d .
C15 C 0.8809(5) -0.9923(13) 1.2050(5) 0.046(2) Uani 1 d .
H15A H 0.8954(5) -0.8616(13) 1.1806(5) 0.055 Uiso 1 calc R
H15B H 0.9412(5) -1.0778(13) 1.2235(5) 0.055 Uiso 1 calc R
C16 C 0.8598(7) -0.9519(18) 1.3009(6) 0.073(3) Uani 1 d .
H16A H 0.7944(7) -0.8800(18) 1.2788(6) 0.088 Uiso 1 calc R
C17 C 0.8496(15) -1.1442(30) 1.3510(9) 0.191(11) Uani 1 d .
H17A H 0.7992(15) -1.2309(30) 1.3028(9) 0.230 Uiso 1 calc R
H17B H 0.8294(15) -1.1116(30) 1.4054(9) 0.230 Uiso 1 calc R
H17C H 0.9137(15) -1.2152(30) 1.3774(9) 0.230 Uiso 1 calc R
C18 C 0.9395(9) -0.8094(31) 1.3753(7) 0.111(4) Uani 1 d .
H18A H 0.9446(9) -0.6857(31) 1.3409(7) 0.134 Uiso 1 calc R
H18B H 1.0041(9) -0.8783(31) 1.4018(7) 0.134 Uiso 1 calc R
H18C H 0.9199(9) -0.7747(31) 1.4298(7) 0.134 Uiso 1 calc R
C19 C 0.5842(5) -0.4738(12) 0.8622(5) 0.043(2) Uani 1 d D
H19A H 0.6558(5) -0.4699(12) 0.8721(5) 0.051 Uiso 1 calc R
C20 C 0.5410(8) -0.6914(12) 0.8222(7) 0.064(3) Uani 1 d .
H20A H 0.5779(8) -0.7939(12) 0.8712(7) 0.077 Uiso 1 calc R
H20B H 0.5480(8) -0.7178(12) 0.7596(7) 0.077 Uiso 1 calc R
H20C H 0.4704(8) -0.6969(12) 0.8112(7) 0.077 Uiso 1 calc R
C21 C 0.4183(6) -0.0209(12) 0.6329(5) 0.052(2) Uani 1 d .
C22 C 0.5104(8) -0.1011(13) 0.6373(6) 0.062(2) Uani 1 d .
H22A H 0.5358(8) -0.0606(13) 0.5899(6) 0.074 Uiso 1 calc R
C23 C 0.5636(7) -0.2406(13) 0.7123(7) 0.063(3) Uani 1 d .
H23A H 0.6248(7) -0.2929(13) 0.7146(7) 0.075 Uiso 1 calc R
C24 C 0.5271(5) -0.3061(15) 0.7859(4) 0.042(2) Uani 1 d .
C25 C 0.4341(6) -0.2278(11) 0.7778(6) 0.044(2) Uani 1 d .
H25A H 0.4070(6) -0.2702(11) 0.8237(6) 0.053 Uiso 1 calc R
C26 C 0.3803(7) -0.0861(13) 0.7020(6) 0.053(2) Uani 1 d .
H26A H 0.3182(7) -0.0354(13) 0.6982(6) 0.063 Uiso 1 calc R

loop_
_atom_type_symbol
_atom_type_description
_atom_type_scat_dispersion_real
_atom_type_scat_dispersion_imag
_atom_type_scat_source
C C 0.0033 0.0016 'International Tables Vol C Tables 4.2.6.8 and 6.1.1.4'
H H 0.0000 0.0000 'International Tables Vol C Tables 4.2.6.8 and 6.1.1.4'
N N 0.0061 0.0033 'International Tables Vol C Tables 4.2.6.8 and 6.1.1.4'
O O 0.0106 0.0060 'International Tables Vol C Tables 4.2.6.8 and 6.1.1.4'
Br Br -0.2901 2.4595 'International Tables Vol C Tables 4.2.6.8 and 6.1.1.4'

loop_
_geom_angle_atom_site_label_1
_geom_angle_atom_site_label_2
_geom_angle_atom_site_label_3
_geom_angle
C19 N1 H1A 114.7(32)
C19 N1 H1B 114.1(34)
H1A N1 H1B 103.7(38)
C19 N1 H1C 114.3(33)
H1A N1 H1C 104.3(39)
H1B N1 H1C 104.4(38)
C6 C1 C2 121.9(7)
C6 C1 H1 119.1(4)
C2 C1 H1 119.1(4)
C3 C2 C1 118.4(7)
C3 C2 C13 119.3(7)
C1 C2 C13 122.2(7)
C4 C3 C2 119.9(7)
C4 C3 H3A 120.1(5)
C2 C3 H3A 120.1(5)
C5 C4 C3 121.3(8)
C5 C4 H4A 119.4(5)
C3 C4 H4A 119.4(5)
C4 C5 C6 120.4(7)
C4 C5 H5 119.8(5)
C6 C5 H5 119.8(4)
C1 C6 C5 118.1(7)
C1 C6 C7 121.1(6)
C5 C6 C7 120.8(6)
C8 C7 C12 114.0(8)
C8 C7 C6 122.4(7)
C12 C7 C6 123.6(7)
C7 C8 C9 122.2(9)
C7 C8 H8 118.9(5)
C9 C8 H8 118.9(6)
C10 C9 C8 121.9(10)
C10 C9 H9 119.0(6)
C8 C9 H9 119.0(6)
C11 C10 C9 116.7(9)
C11 C10 H10 121.7(6)
C9 C10 H10 121.7(6)
C10 C11 C12 122.2(10)
C10 C11 H11 118.9(6)
C12 C11 H11 118.9(6)
C7 C12 C11 122.7(10)
C7 C12 H12 118.6(5)
C11 C12 H12 118.6(6)
C2 C13 C15 112.9(6)
C2 C13 C14 111.6(5)
C15 C13 C14 111.0(6)
C2 C13 H13 107.0(4)
C15 C13 H13 107.0(4)
C14 C13 H13 107.0(4)
O2 C14 O1 125.1(7)
O2 C14 C13 119.5(6)
O1 C14 C13 115.4(6)
C13 C15 C16 114.3(6)
C13 C15 H15A 108.7(4)
C16 C15 H15A 108.7(5)
C13 C15 H15B 108.7(4)
C16 C15 H15B 108.7(5)
H15A C15 H15B 107.6
C17 C16 C18 111.1(9)
C17 C16 C15 112.7(10)
C18 C16 C15 111.7(8)
C17 C16 H16A 107.0(10)
C18 C16 H16A 107.0(8)
C15 C16 H16A 107.0(5)
C16 C17 H17A 109.5(7)
C16 C17 H17B 109.5(8)
H17A C17 H17B 109.5
C16 C17 H17C 109.5(10)
H17A C17 H17C 109.5
H17B C17 H17C 109.5
C16 C18 H18A 109.5(7)
C16 C18 H18B 109.5(8)
H18A C18 H18B 109.5
C16 C18 H18C 109.5(5)
H18A C18 H18C 109.5
H18B C18 H18C 109.5
N1 C19 C24 112.7(6)
N1 C19 C20 107.6(6)
C24 C19 C20 110.9(6)
N1 C19 H19A 108.5(4)
C24 C19 H19A 108.5(4)
C20 C19 H19A 108.5(5)
C19 C20 H20A 109.5(4)
C19 C20 H20B 109.5(4)
H20A C20 H20B 109.5
C19 C20 H20C 109.5(5)
H20A C20 H20C 109.5
H20B C20 H20C 109.5
C26 C21 C22 119.5(8)
C26 C21 Br1 121.1(7)
C22 C21 Br1 119.3(6)
C23 C22 C21 119.8(7)
C23 C22 H22A 120.1(5)
C21 C22 H22A 120.1(5)
C22 C23 C24 121.7(8)
C22 C23 H23A 119.2(5)
C24 C23 H23A 119.2(5)
C25 C24 C23 117.0(8)
C25 C24 C19 122.8(6)
C23 C24 C19 119.8(7)
C24 C25 C26 121.3(7)
C24 C25 H25A 119.4(4)
C26 C25 H25A 119.4(5)
C21 C26 C25 120.7(8)
C21 C26 H26A 119.7(5)
C25 C26 H26A 119.7(5)

loop_
_geom_bond_atom_site_label_1
_geom_bond_atom_site_label_2
_geom_bond_distance
Br1 C21 1.908(8)
O1 C14 1.280(8)
O2 C14 1.263(9)
N1 C19 1.501(9)
N1 H1A 0.86(4)
N1 H1B 0.86(4)
N1 H1C 0.86(4)
C1 C6 1.406(10)
C1 C2 1.418(10)
C1 H1 0.93
C2 C3 1.409(11)
C2 C13 1.522(10)
C3 C4 1.401(11)
C3 H3A 0.93
C4 C5 1.386(12)
C4 H4A 0.93
C5 C6 1.418(12)
C5 H5 0.93
C6 C7 1.494(10)
C7 C8 1.367(13)
C7 C12 1.377(12)
C8 C9 1.403(14)
C8 H8 0.93
C9 C10 1.339(13)
C9 H9 0.93
C10 C11 1.34(2)
C10 H10 0.93
C11 C12 1.381(14)
C11 H11 0.93
C12 H12 0.93
C13 C15 1.533(10)
C13 C14 1.555(10)
C13 H13 0.98
C15 C16 1.548(11)
C15 H15A 0.97
C15 H15B 0.97
C16 C17 1.47(2)
C16 C18 1.527(15)
C16 H16A 0.98
C17 H17A 0.96
C17 H17B 0.96
C17 H17C 0.96
C18 H18A 0.96
C18 H18B 0.96
C18 H18C 0.96
C19 C24 1.530(11)
C19 C20 1.555(11)
C19 H19A 0.98
C20 H20A 0.96
C20 H20B 0.96
C20 H20C 0.96
C21 C26 1.375(11)
C21 C22 1.397(12)
C22 C23 1.381(12)
C22 H22A 0.93
C23 C24 1.420(10)
C23 H23A 0.93
C24 C25 1.387(10)
C25 C26 1.400(11)
C25 H25A 0.93
C26 H26A 0.93

loop_
_geom_torsion_atom_site_label_1
_geom_torsion_atom_site_label_2
_geom_torsion_atom_site_label_3
_geom_torsion_atom_site_label_4
_geom_torsion
C6 C1 C2 C3 -0.3(10)
C6 C1 C2 C13 -179.8(7)
C1 C2 C3 C4 2.4(11)
C13 C2 C3 C4 -178.2(8)
C2 C3 C4 C5 -3.4(13)
C3 C4 C5 C6 2.2(13)
C2 C1 C6 C5 -0.8(11)
C2 C1 C6 C7 178.9(6)
C4 C5 C6 C1 -0.1(11)
C4 C5 C6 C7 -179.8(7)
C1 C6 C7 C8 -21.5(12)
C5 C6 C7 C8 158.2(9)
C1 C6 C7 C12 156.9(10)
C5 C6 C7 C12 -23.3(13)
C12 C7 C8 C9 3.0(17)
C6 C7 C8 C9 -178.4(11)
C7 C8 C9 C10 0.7(21)
C8 C9 C10 C11 -2.6(20)
C9 C10 C11 C12 0.7(21)
C8 C7 C12 C11 -5.0(18)
C6 C7 C12 C11 176.5(12)
C10 C11 C12 C7 3.3(24)
C3 C2 C13 C15 88.4(8)
C1 C2 C13 C15 -92.2(8)
C3 C2 C13 C14 -145.8(6)
C1 C2 C13 C14 33.6(9)
C2 C13 C14 O2 -97.4(8)
C15 C13 C14 O2 29.5(9)
C2 C13 C14 O1 82.6(7)
C15 C13 C14 O1 -150.6(6)
C2 C13 C15 C16 -166.9(7)
C14 C13 C15 C16 67.0(9)
C13 C15 C16 C17 65.6(12)
C13 C15 C16 C18 -168.5(10)
C26 C21 C22 C23 -1.6(12)
Br1 C21 C22 C23 174.8(6)
C21 C22 C23 C24 0.1(13)
C22 C23 C24 C25 1.6(12)
C22 C23 C24 C19 175.1(7)
N1 C19 C24 C25 -39.6(9)
C20 C19 C24 C25 81.1(9)
N1 C19 C24 C23 147.3(7)
C20 C19 C24 C23 -92.0(9)
C23 C24 C25 C26 -1.7(11)
C19 C24 C25 C26 -175.0(7)
C22 C21 C26 C25 1.5(11)
Br1 C21 C26 C25 -174.9(6)
C24 C25 C26 C21 0.2(11)
